data_4123996
loop_
_publ_author_name
'Ben Salah, M.'
'Kurmoo, M.'
'Vilminot, S.'
'Richard-Plouet, M.'
'Andre, G.'
'Takagi, S.'
'Mhiri, T.'

_publ_section_title
;
 Nuclear and magnetic structures and magnetic properties of the layered
 cobalt hydroxysulfate Co5 (O H)6 (S O4)2 (H2 O)4 and its deuterated
 analogue, Co5 (O D)6 (S O4)2 (D2 O)4
;
_journal_name_full 'Journal of the American Chemical Society'
_journal_page_first 7972
_journal_page_last 7981
_journal_volume 128
_journal_year 2006
_chemical_formula_sum 'Co5 D12.88 H1.12 O18 S2'
_chemical_name_systematic 'Co5 (O D0.92 H0.08)6 (S O4)2 ((D.92 H0.08)2 O)4'
_space_group_IT_number 14
_symmetry_space_group_name_Hall '-P 2ybc'
_symmetry_space_group_name_H-M 'P 1 21/c 1'
_cell_angle_alpha 90
_cell_angle_beta 91.709
_cell_angle_gamma 90
_cell_formula_units_Z 2
_cell_length_a 5.4698
_cell_length_b 6.3435
_cell_length_c 20.5471
_cell_volume 712.620
_citation_journal_id_ASTM JACSAT
_cod_data_source_file BenSalah_JACSAT_2006_990.cif
_cod_data_source_block H1.12D12.88Co5O18S2
_cod_original_cell_volume 712.6195
_cod_original_formula_sum 'H1.12 D12.88 Co5 O18 S2'
_cod_database_code 4123996

loop_
_symmetry_equiv_pos_as_xyz
x,y,z
-x,y+1/2,-z+1/2
-x,-y,-z
x,-y-1/2,z-1/2

loop_
_atom_site_label
_atom_site_type_symbol
_atom_site_fract_x
_atom_site_fract_y
_atom_site_fract_z
_atom_site_occupancy
_atom_site_U_iso_or_equiv
O5 O-2 0.331 0.133 0.183 1 0.0
D1 D+1 0.331 -0.06 0.167 0.9025 0.0
O1 O-2 0.2 0.471 0.089 1 0.0
D6 D+1 0.351 0.265 0.036 0.9175 0.0
D7 D+1 0.245 0.338 0.965 1 0.0
O3 O-2 0.588 0.359 0.096 1 0.0
O4 O-2 0.886 0.109 0.085 1 0.0
H4 H+1 0.327 0.778 0.04 0.2625 0.0
D3 D+1 0.348 0.503 0.179 0.935 0.0
O9 O-2 0.253 0.262 -0.009 1 0.0
H3 H+1 0.348 0.503 0.179 0.065 0.0
Co2 Co+2 0.485 0.306 0.248 1 0.0
H2 H+1 0.239 0.402 0.358 0.0875 0.0
O6 O-2 0.157 0.268 0.304 1 0.0
H1 H+1 0.331 -0.06 0.167 0.0975 0.0
S1 S+6 0.7973 0.31825 0.11249 1 0.0
H5 H+1 0.351 0.265 0.036 0.0825 0.0
D4 D+1 0.327 0.778 0.04 0.7375 0.0
O8 O-2 0.251 0.85 0.032 1 0.0
Co1 Co+2 0.038 0.076 0.268 1 0.0
Co3 Co+2 0 0 0 1 0.0
O7 O-2 0.417 0.588 0.225 1 0.0
D5 D+1 0.124 0.686 0.086 1 0.0
O2 O-2 0.837 0.326 0.186 1 0.0
D2 D+1 0.239 0.402 0.358 0.9125 0.0
